data_4338108
loop_
_publ_author_name
'Desmarets, Christophe'
'Gontard, Geoffrey'
'Cooksy, Andrew L.'
'Rager, Marie Noelle'
'Amouri, Hani'

_publ_section_title
;
 Encapsulation of a Metal Complex within a Self-Assembled Nanocage:
 Synergy Effects, Molecular Structures, and Density Functional Theory
 Calculations.
;
_journal_issue 9
_journal_name_full 'Inorganic chemistry'
_journal_page_first 4287
_journal_page_last 4294
_journal_paper_doi 10.1021/ic402539x
_journal_volume 53
_journal_year 2014
_chemical_formula_moiety 'C84 H60 N12 O4 Pd2, 4(C F3 O3 S), 5(C2 H3 N)'
_chemical_formula_sum 'C98 H75 F12 N17 O16 Pd2 S4'
_chemical_formula_weight 2315.79
_space_group_crystal_system triclinic
_space_group_IT_number 2
_space_group_name_Hall '-P 1'
_space_group_name_H-M_alt 'P -1'
_symmetry_space_group_name_Hall '-P 1'
_symmetry_space_group_name_H-M 'P -1'
_atom_sites_solution_hydrogens geom
_atom_sites_solution_primary direct
_atom_sites_solution_secondary difmap
_audit_creation_method SHELXL-2013
_cell_angle_alpha 98.136(7)
_cell_angle_beta 97.312(7)
_cell_angle_gamma 109.328(5)
_cell_formula_units_Z 1
_cell_length_a 13.0241(12)
_cell_length_b 13.3619(14)
_cell_length_c 17.873(3)
_cell_measurement_reflns_used 9876
_cell_measurement_temperature 200(1)
_cell_measurement_theta_max 30.50
_cell_measurement_theta_min 2.23
_cell_volume 2854.6(6)
_computing_cell_refinement 'Bruker SAINT'
_computing_data_collection 'Bruker APEX2'
_computing_data_reduction 'Bruker SAINT'
_computing_publication_material 'WinGX publication routines (Farrugia, 1999)'
_computing_structure_refinement 'SHELXL-2013 (Sheldrick, 2013)'
_computing_structure_solution 'SIR92 (Giacovazzo et al, 1993)'
_diffrn_ambient_temperature 200(1)
_diffrn_detector_area_resol_mean 8.3333
_diffrn_measured_fraction_theta_full 1.000
_diffrn_measured_fraction_theta_max 0.992
_diffrn_measurement_device_type 'Bruker APEX-II CCD'
_diffrn_measurement_method '\f and \w scans'
_diffrn_radiation_monochromator 'curved graphite'
_diffrn_radiation_source 'fine-focus sealed tube'
_diffrn_radiation_type MoK\a
_diffrn_radiation_wavelength 0.71073
_diffrn_reflns_av_R_equivalents 0.0414
_diffrn_reflns_av_unetI/netI 0.0390
_diffrn_reflns_Laue_measured_fraction_full 1.000
_diffrn_reflns_Laue_measured_fraction_max 0.992
_diffrn_reflns_limit_h_max 18
_diffrn_reflns_limit_h_min -18
_diffrn_reflns_limit_k_max 19
_diffrn_reflns_limit_k_min -19
_diffrn_reflns_limit_l_max 25
_diffrn_reflns_limit_l_min -25
_diffrn_reflns_number 71465
_diffrn_reflns_point_group_measured_fraction_full 1.000
_diffrn_reflns_point_group_measured_fraction_max 0.992
_diffrn_reflns_theta_full 25.242
_diffrn_reflns_theta_max 31.142
_diffrn_reflns_theta_min 1.171
_exptl_absorpt_coefficient_mu 0.473
_exptl_absorpt_correction_T_max 0.7462
_exptl_absorpt_correction_T_min 0.6440
_exptl_absorpt_correction_type multi-scan
_exptl_absorpt_process_details
; 
R.H. Blessing, Acta Cryst. (1995), A51, 33-38
;
_exptl_crystal_colour yellow
_exptl_crystal_density_diffrn 1.347
_exptl_crystal_density_method 'not measured'
_exptl_crystal_description plate
_exptl_crystal_F_000 1174
_exptl_crystal_size_max 0.25
_exptl_crystal_size_mid 0.20
_exptl_crystal_size_min 0.05
_refine_diff_density_max 2.632
_refine_diff_density_min -1.196
_refine_diff_density_rms 0.189
_refine_ls_extinction_method none
_refine_ls_goodness_of_fit_ref 1.077
_refine_ls_hydrogen_treatment constr
_refine_ls_matrix_type full
_refine_ls_number_parameters 674
_refine_ls_number_reflns 18246
_refine_ls_number_restraints 15
_refine_ls_restrained_S_all 1.081
_refine_ls_R_factor_all 0.0899
_refine_ls_R_factor_gt 0.0720
_refine_ls_shift/su_max 0.001
_refine_ls_shift/su_mean 0.000
_refine_ls_structure_factor_coef Fsqd
_refine_ls_weighting_details 'w=1/[\s^2^(Fo^2^)+(0.1496P)^2^+4.5701P] where P=(Fo^2^+2Fc^2^)/3'
_refine_ls_weighting_scheme calc
_refine_ls_wR_factor_gt 0.2188
_refine_ls_wR_factor_ref 0.2394
_reflns_number_gt 14622
_reflns_number_total 18246
_reflns_threshold_expression 'I > 2\s(I)'
_cod_data_source_file ic402539x_si_001.cif
_cod_data_source_block Compound3
_cod_depositor_comments 'Adding full bibliography for 4338108--4338109.cif.'
_cod_database_code 4338108
_shelx_space_group_comment
;
The symmetry employed for this shelxl refinement is uniquely defined
by the following loop, which should always be used as a source of
symmetry information in preference to the above space-group names.
They are only intended as comments.
;

loop_
_space_group_symop_operation_xyz
'x, y, z'
'-x, -y, -z'

loop_
_atom_site_label
_atom_site_type_symbol
_atom_site_fract_x
_atom_site_fract_y
_atom_site_fract_z
_atom_site_U_iso_or_equiv
_atom_site_adp_type
_atom_site_occupancy
_atom_site_site_symmetry_order
_atom_site_calc_flag
_atom_site_refinement_flags_posn
_atom_site_refinement_flags_adp
_atom_site_refinement_flags_occupancy
_atom_site_disorder_assembly
_atom_site_disorder_group
Pd1 Pd 0.22616(2) 0.13053(2) 0.74178(2) 0.02346(9) Uani 1 1 d . . . . .
S1 S 0.40799(9) 0.24153(8) 0.55832(6) 0.0360(2) Uani 1 1 d . . . . .
S2 S -0.0521(5) 0.4100(5) 0.4782(4) 0.143(3) Uani 0.5 1 d D . P . .
S3 S -0.0604(4) -0.0038(2) 1.07192(19) 0.0782(11) Uani 0.5 1 d . . P A 1
F1 F 0.4720(6) 0.0771(5) 0.5520(3) 0.131(3) Uani 1 1 d . . . . .
F2 F 0.3467(8) 0.0615(5) 0.4607(4) 0.180(4) Uani 1 1 d . . . . .
F3 F 0.5068(7) 0.1601(6) 0.4620(4) 0.154(3) Uani 1 1 d . . . . .
F4 F -0.1190(13) 0.2564(12) 0.3625(9) 0.143(5) Uiso 0.5 1 d D . P . .
F5 F -0.227(2) 0.324(2) 0.3809(15) 0.246(10) Uiso 0.5 1 d D . P . .
F6 F -0.194(2) 0.2189(19) 0.4709(13) 0.235(10) Uiso 0.5 1 d D . P . .
F7 F 0.0340(8) 0.1041(6) 1.0541(6) 0.090(3) Uani 0.5 1 d . . P A 2
F8 F -0.1023(8) -0.0399(10) 1.0023(8) 0.123(4) Uani 0.5 1 d . . P A 2
F9 F 0.0405(10) -0.0517(8) 1.0608(6) 0.098(3) Uani 0.5 1 d . . P A 2
O1 O -0.2262(3) 0.6035(2) 1.03447(18) 0.0406(6) Uani 1 1 d . . . . .
O2 O -0.6425(3) -0.4728(3) 0.64628(18) 0.0534(9) Uani 1 1 d . . . . .
O3 O 0.3252(4) 0.1896(3) 0.5995(3) 0.0692(13) Uani 1 1 d . . . . .
O4 O 0.5098(5) 0.3062(6) 0.6060(4) 0.112(2) Uani 1 1 d . . . . .
O5 O 0.3680(5) 0.2885(4) 0.4989(2) 0.0708(13) Uani 1 1 d . . . . .
O6 O 0.0397(9) 0.3760(10) 0.4955(7) 0.092(3) Uiso 0.5 1 d D . P . .
O7 O -0.089(2) 0.443(2) 0.5494(12) 0.218(11) Uiso 0.5 1 d D . P . .
O8 O -0.048(2) 0.480(2) 0.4281(13) 0.226(11) Uiso 0.5 1 d D . P . .
O9 O -0.0317(14) 0.1108(8) 1.1084(6) 0.109(5) Uani 0.5 1 d . . P A 1
O10 O -0.1667(15) -0.0563(12) 1.0554(18) 0.230(15) Uani 0.5 1 d . . P A 1
O11 O -0.004(3) -0.0658(13) 1.1114(7) 0.224(15) Uani 0.5 1 d . . P A 1
N1 N 0.1522(2) 0.2411(2) 0.73670(16) 0.0262(5) Uani 1 1 d . . . . .
N2 N -0.1473(4) 0.2166(4) 0.9930(3) 0.0562(11) Uani 1 1 d . . . . .
H2A H -0.1151 0.1994 0.9554 0.067 Uiso 1 1 calc R U . . .
H2B H -0.1681 0.1721 1.0247 0.067 Uiso 1 1 calc R U . . .
N3 N 0.3007(2) 0.0198(2) 0.74734(17) 0.0280(5) Uani 1 1 d . . . . .
N4 N 0.0931(2) 0.0179(2) 0.66921(16) 0.0265(5) Uani 1 1 d . . . . .
N5 N -0.2876(4) -0.1701(4) 0.8575(2) 0.0581(12) Uani 1 1 d . . . . .
H5A H -0.2884 -0.1663 0.9069 0.070 Uiso 1 1 calc R U . . .
H5B H -0.2313 -0.1257 0.8420 0.070 Uiso 1 1 calc R U . . .
N6 N 0.3568(2) 0.2436(2) 0.81612(16) 0.0262(5) Uani 1 1 d . . . . .
N7 N -0.3390(10) -0.0465(10) 1.0187(7) 0.074(3) Uiso 0.5 1 d . . P . .
N8 N 0.7456(9) 0.5409(8) 0.7884(6) 0.126(3) Uiso 1 1 d D . . . .
N9 N -0.3296(17) 0.2362(16) 0.7638(12) 0.249(8) Uiso 1 1 d D . . . .
C1 C 0.1661(4) 0.3009(4) 0.6817(3) 0.0406(9) Uani 1 1 d . . . . .
H1 H 0.2099 0.2897 0.6450 0.049 Uiso 1 1 calc R U . . .
C2 C 0.1176(5) 0.3788(5) 0.6775(3) 0.0558(14) Uani 1 1 d . . . . .
H2 H 0.1282 0.4206 0.6384 0.067 Uiso 1 1 calc R U . . .
C3 C 0.0540(4) 0.3946(4) 0.7305(3) 0.0477(11) Uani 1 1 d . . . . .
H3 H 0.0201 0.4473 0.7282 0.057 Uiso 1 1 calc R U . . .
C4 C 0.0912(3) 0.2572(3) 0.7888(2) 0.0275(6) Uani 1 1 d . . . . .
H4 H 0.0830 0.2153 0.8279 0.033 Uiso 1 1 calc R U . . .
C5 C 0.0394(3) 0.3328(3) 0.7880(2) 0.0305(7) Uani 1 1 d . . . . .
C6 C -0.0239(3) 0.3472(3) 0.8451(2) 0.0351(7) Uani 1 1 d . . . . .
C7 C -0.0753(3) 0.3630(3) 0.8940(2) 0.0337(7) Uani 1 1 d . . . . .
C8 C -0.1330(3) 0.3858(3) 0.9531(2) 0.0315(7) Uani 1 1 d . . . . .
C9 C -0.1535(3) 0.4830(3) 0.9616(2) 0.0309(7) Uani 1 1 d . . . . .
H9 H -0.1326 0.5302 0.9267 0.037 Uiso 1 1 calc R U . . .
C10 C -0.1651(4) 0.3131(4) 1.0025(2) 0.0379(8) Uani 1 1 d . . . . .
C11 C -0.1843(4) 0.6809(4) 0.9879(3) 0.0478(11) Uani 1 1 d . . . . .
H11A H -0.1042 0.6987 0.9926 0.072 Uiso 1 1 calc R U . . .
H11B H -0.1996 0.7466 1.0052 0.072 Uiso 1 1 calc R U . . .
H11C H -0.2204 0.6504 0.9341 0.072 Uiso 1 1 calc R U . . .
C12 C -0.2043(3) 0.5103(3) 1.0207(2) 0.0306(7) Uani 1 1 d . . . . .
C13 C -0.2198(3) 0.3415(4) 1.0611(2) 0.0371(8) Uani 1 1 d . . . . .
C14 C -0.2376(3) 0.4386(3) 1.0698(2) 0.0343(7) Uani 1 1 d . . . . .
H14 H -0.2733 0.4567 1.1101 0.041 Uiso 1 1 calc R U . . .
C15 C 0.2559(4) -0.2688(4) 0.8882(3) 0.0468(10) Uani 1 1 d . . . . .
C16 C 0.2873(5) -0.2059(4) 0.8470(3) 0.0478(11) Uani 1 1 d . . . . .
C17 C 0.3215(4) -0.1305(4) 0.7979(2) 0.0384(8) Uani 1 1 d . . . . .
C18 C 0.4020(4) -0.1318(4) 0.7544(3) 0.0479(11) Uani 1 1 d . . . . .
H18 H 0.4370 -0.1837 0.7565 0.057 Uiso 1 1 calc R U . . .
C19 C 0.2719(3) -0.0533(3) 0.7925(2) 0.0324(7) Uani 1 1 d . . . . .
H19 H 0.2160 -0.0524 0.8217 0.039 Uiso 1 1 calc R U . . .
C20 C 0.4307(4) -0.0558(4) 0.7076(3) 0.0493(11) Uani 1 1 d . . . . .
H20 H 0.4855 -0.0555 0.6772 0.059 Uiso 1 1 calc R U . . .
C21 C 0.3790(4) 0.0190(4) 0.7059(2) 0.0391(9) Uani 1 1 d . . . . .
H21 H 0.3996 0.0713 0.6744 0.047 Uiso 1 1 calc R U . . .
C22 C 0.0997(3) -0.0178(3) 0.5965(2) 0.0355(8) Uani 1 1 d . . . . .
H22 H 0.1671 0.0119 0.5789 0.043 Uiso 1 1 calc R U . . .
C23 C 0.0107(4) -0.0967(4) 0.5466(2) 0.0443(10) Uani 1 1 d . . . . .
H23 H 0.0170 -0.1203 0.4953 0.053 Uiso 1 1 calc R U . . .
C24 C -0.0875(4) -0.1410(4) 0.5718(2) 0.0405(9) Uani 1 1 d . . . . .
H24 H -0.1490 -0.1960 0.5384 0.049 Uiso 1 1 calc R U . . .
C25 C -0.0014(3) -0.0240(3) 0.6949(2) 0.0317(7) Uani 1 1 d . . . . .
H25 H -0.0051 0.0010 0.7466 0.038 Uiso 1 1 calc R U . . .
C26 C -0.0946(3) -0.1036(3) 0.6473(2) 0.0351(8) Uani 1 1 d . . . . .
C27 C -0.1924(3) -0.1487(4) 0.6775(3) 0.0413(9) Uani 1 1 d . . . . .
C28 C -0.2756(3) -0.1935(4) 0.6995(2) 0.0400(8) Uani 1 1 d . . . . .
C29 C -0.3722(3) -0.2557(3) 0.7248(2) 0.0347(7) Uani 1 1 d . . . . .
C30 C -0.4609(3) -0.3299(3) 0.6705(2) 0.0352(8) Uani 1 1 d . . . . .
H30 H -0.4591 -0.3342 0.6172 0.042 Uiso 1 1 calc R U . . .
C31 C -0.3736(3) -0.2446(3) 0.8046(2) 0.0348(7) Uani 1 1 d . . . . .
C32 C -0.6472(5) -0.4777(4) 0.5657(3) 0.0555(13) Uani 1 1 d . . . . .
H32A H -0.6338 -0.4052 0.5545 0.083 Uiso 1 1 calc R U . . .
H32B H -0.7206 -0.5266 0.5380 0.083 Uiso 1 1 calc R U . . .
H32C H -0.5906 -0.5046 0.5493 0.083 Uiso 1 1 calc R U . . .
C33 C -0.5519(3) -0.3973(3) 0.6941(2) 0.0344(7) Uani 1 1 d . . . . .
C34 C -0.4656(3) -0.3172(3) 0.8270(2) 0.0321(7) Uani 1 1 d . . . . .
C35 C -0.5526(3) -0.3905(3) 0.7731(2) 0.0334(7) Uani 1 1 d . . . . .
H35 H -0.6142 -0.4374 0.7896 0.040 Uiso 1 1 calc R U . . .
C36 C 0.4646(3) 0.3164(3) 1.0923(2) 0.0348(7) Uani 1 1 d . . . . .
C37 C 0.4595(3) 0.3175(3) 1.0255(2) 0.0354(7) Uani 1 1 d . . . . .
C38 C 0.4519(3) 0.3222(3) 0.9457(2) 0.0306(7) Uani 1 1 d . . . . .
C39 C 0.5272(3) 0.4054(3) 0.9190(2) 0.0370(8) Uani 1 1 d . . . . .
H39 H 0.5853 0.4618 0.9541 0.044 Uiso 1 1 calc R U . . .
C40 C 0.3670(3) 0.2421(3) 0.89102(19) 0.0276(6) Uani 1 1 d . . . . .
H40 H 0.3154 0.1851 0.9079 0.033 Uiso 1 1 calc R U . . .
C41 C 0.5157(4) 0.4040(4) 0.8412(2) 0.0412(9) Uani 1 1 d . . . . .
H41 H 0.5666 0.4592 0.8222 0.049 Uiso 1 1 calc R U . . .
C42 C 0.4302(3) 0.3226(3) 0.7910(2) 0.0349(7) Uani 1 1 d . . . . .
H42 H 0.4231 0.3222 0.7374 0.042 Uiso 1 1 calc R U . . .
C43 C 0.4365(8) 0.1304(6) 0.5061(4) 0.077(2) Uani 1 1 d . . . . .
C44 C -0.1702(15) 0.2761(15) 0.4172(10) 0.092(5) Uiso 0.5 1 d D . P . .
C45 C 0.0000 0.0000 1.0000 0.063(2) Uani 1 2 d S . P . .
C46 C -0.4146(11) -0.0204(11) 1.0047(8) 0.065(3) Uiso 0.5 1 d . . P . .
C47 C -0.5000 0.0000 1.0000 0.125(5) Uiso 1 2 d S . P . .
C48 C 0.7391(10) 0.5338(10) 0.7202(6) 0.120(3) Uiso 1 1 d D . . . .
C49 C 0.7326(11) 0.5330(11) 0.6293(6) 0.136(4) Uiso 1 1 d D . . . .
H49A H 0.7129 0.5942 0.6169 0.204 Uiso 1 1 calc R U . . .
H49B H 0.6763 0.4652 0.6001 0.204 Uiso 1 1 calc R U . . .
H49C H 0.8048 0.5391 0.6158 0.204 Uiso 1 1 calc R U . . .
C50 C -0.276(2) 0.181(2) 0.7352(14) 0.262(12) Uiso 1 1 d D . . . .
C51 C -0.2326(16) 0.0951(15) 0.7682(11) 0.184(7) Uiso 1 1 d D . . . .

loop_
_atom_site_aniso_label
_atom_site_aniso_U_11
_atom_site_aniso_U_22
_atom_site_aniso_U_33
_atom_site_aniso_U_23
_atom_site_aniso_U_13
_atom_site_aniso_U_12
Pd1 0.02390(13) 0.02484(13) 0.02281(13) 0.00688(9) 0.00790(9) 0.00796(9)
S1 0.0407(5) 0.0404(5) 0.0293(4) 0.0090(4) 0.0148(4) 0.0137(4)
S2 0.129(5) 0.110(4) 0.153(5) -0.045(4) -0.078(4) 0.059(4)
S3 0.141(4) 0.0417(13) 0.0514(15) 0.0171(12) 0.0394(19) 0.0215(17)
F1 0.249(7) 0.155(5) 0.098(3) 0.073(3) 0.101(4) 0.169(5)
F2 0.278(11) 0.092(4) 0.137(5) -0.060(4) -0.030(6) 0.085(6)
F3 0.250(8) 0.181(6) 0.144(5) 0.088(5) 0.166(6) 0.151(6)
F7 0.098(6) 0.054(4) 0.122(8) 0.011(4) 0.041(6) 0.029(4)
F8 0.068(6) 0.111(8) 0.147(11) 0.017(7) 0.011(6) -0.019(5)
F9 0.142(9) 0.100(7) 0.090(6) 0.046(6) 0.042(6) 0.075(7)
O1 0.0503(17) 0.0371(14) 0.0476(16) 0.0165(12) 0.0270(14) 0.0226(13)
O2 0.0437(17) 0.061(2) 0.0302(14) 0.0025(14) 0.0053(13) -0.0112(15)
O3 0.087(3) 0.062(2) 0.087(3) 0.034(2) 0.065(3) 0.036(2)
O4 0.063(3) 0.131(5) 0.107(5) -0.024(4) -0.017(3) 0.022(3)
O5 0.118(4) 0.067(3) 0.050(2) 0.0261(19) 0.026(2) 0.052(3)
O9 0.199(15) 0.055(5) 0.067(6) 0.005(5) 0.020(8) 0.042(7)
O10 0.145(14) 0.091(10) 0.44(4) -0.034(15) 0.21(2) -0.008(9)
O11 0.54(5) 0.099(10) 0.047(6) 0.037(7) 0.024(13) 0.131(18)
N1 0.0271(12) 0.0300(13) 0.0240(12) 0.0084(10) 0.0091(10) 0.0107(11)
N2 0.076(3) 0.058(2) 0.067(3) 0.033(2) 0.041(2) 0.047(2)
N3 0.0298(13) 0.0324(14) 0.0264(13) 0.0112(11) 0.0093(11) 0.0133(11)
N4 0.0261(12) 0.0281(13) 0.0248(12) 0.0087(10) 0.0073(10) 0.0068(10)
N5 0.046(2) 0.064(3) 0.039(2) 0.0103(18) -0.0001(17) -0.0104(19)
N6 0.0268(12) 0.0286(13) 0.0248(12) 0.0077(10) 0.0090(10) 0.0095(11)
C1 0.048(2) 0.051(2) 0.041(2) 0.0265(18) 0.0271(18) 0.0278(19)
C2 0.069(3) 0.077(3) 0.064(3) 0.052(3) 0.045(3) 0.052(3)
C3 0.059(3) 0.056(3) 0.056(3) 0.033(2) 0.033(2) 0.039(2)
C4 0.0293(15) 0.0300(15) 0.0261(14) 0.0089(12) 0.0102(12) 0.0111(12)
C5 0.0296(15) 0.0338(17) 0.0322(16) 0.0074(13) 0.0115(13) 0.0139(13)
C6 0.0337(17) 0.0388(19) 0.0388(19) 0.0099(15) 0.0135(15) 0.0173(15)
C7 0.0319(16) 0.0385(18) 0.0358(18) 0.0091(15) 0.0112(14) 0.0166(15)
C8 0.0289(15) 0.0400(18) 0.0305(16) 0.0103(14) 0.0120(13) 0.0149(14)
C9 0.0302(16) 0.0342(17) 0.0329(17) 0.0127(14) 0.0135(13) 0.0120(13)
C10 0.041(2) 0.045(2) 0.042(2) 0.0206(17) 0.0170(16) 0.0247(17)
C11 0.055(3) 0.037(2) 0.064(3) 0.022(2) 0.029(2) 0.0213(19)
C12 0.0279(15) 0.0366(17) 0.0322(16) 0.0118(14) 0.0116(13) 0.0137(13)
C13 0.0391(19) 0.046(2) 0.0390(19) 0.0225(17) 0.0180(16) 0.0223(17)
C14 0.0361(18) 0.044(2) 0.0320(17) 0.0163(15) 0.0169(14) 0.0190(16)
C15 0.058(3) 0.056(3) 0.049(2) 0.029(2) 0.027(2) 0.034(2)
C16 0.065(3) 0.054(3) 0.049(2) 0.030(2) 0.030(2) 0.040(2)
C17 0.052(2) 0.041(2) 0.0363(19) 0.0204(16) 0.0205(17) 0.0251(18)
C18 0.063(3) 0.054(3) 0.053(3) 0.026(2) 0.029(2) 0.042(2)
C19 0.0373(18) 0.0368(18) 0.0331(17) 0.0162(14) 0.0171(14) 0.0184(15)
C20 0.061(3) 0.063(3) 0.051(2) 0.030(2) 0.037(2) 0.039(2)
C21 0.047(2) 0.047(2) 0.040(2) 0.0236(17) 0.0257(17) 0.0248(18)
C22 0.0348(17) 0.0394(19) 0.0270(16) 0.0058(14) 0.0105(14) 0.0050(15)
C23 0.044(2) 0.051(2) 0.0263(17) 0.0013(16) 0.0069(16) 0.0034(18)
C24 0.0365(19) 0.042(2) 0.0310(18) 0.0035(15) 0.0006(15) 0.0024(16)
C25 0.0282(15) 0.0342(17) 0.0292(16) 0.0076(13) 0.0085(13) 0.0049(13)
C26 0.0285(16) 0.0380(19) 0.0329(17) 0.0101(14) 0.0065(13) 0.0026(14)
C27 0.0302(17) 0.045(2) 0.039(2) 0.0079(17) 0.0072(15) 0.0012(16)
C28 0.0343(18) 0.041(2) 0.0368(19) 0.0088(16) 0.0083(15) 0.0025(16)
C29 0.0299(16) 0.0394(19) 0.0315(17) 0.0085(14) 0.0103(13) 0.0058(14)
C30 0.0339(17) 0.0395(19) 0.0280(16) 0.0069(14) 0.0118(14) 0.0052(15)
C31 0.0297(16) 0.0393(19) 0.0321(17) 0.0077(14) 0.0060(13) 0.0076(14)
C32 0.062(3) 0.055(3) 0.0282(19) -0.0004(18) 0.0055(19) -0.002(2)
C33 0.0328(17) 0.0373(18) 0.0262(16) 0.0037(13) 0.0086(13) 0.0033(14)
C34 0.0322(16) 0.0388(18) 0.0258(15) 0.0081(13) 0.0075(13) 0.0119(14)
C35 0.0305(16) 0.0368(18) 0.0303(16) 0.0090(14) 0.0110(13) 0.0055(14)
C36 0.0339(17) 0.0387(19) 0.0295(17) 0.0057(14) 0.0054(14) 0.0104(15)
C37 0.0339(17) 0.0378(19) 0.0292(17) 0.0039(14) 0.0040(14) 0.0078(15)
C38 0.0284(15) 0.0364(17) 0.0251(15) 0.0043(13) 0.0052(12) 0.0097(13)
C39 0.0320(17) 0.0360(18) 0.0335(18) 0.0047(14) 0.0017(14) 0.0022(14)
C40 0.0272(14) 0.0312(16) 0.0227(14) 0.0057(12) 0.0070(11) 0.0074(12)
C41 0.0360(19) 0.041(2) 0.0369(19) 0.0139(16) 0.0081(16) -0.0017(16)
C42 0.0336(17) 0.0387(19) 0.0294(16) 0.0121(14) 0.0098(14) 0.0055(15)
C43 0.140(7) 0.081(4) 0.048(3) 0.026(3) 0.050(4) 0.071(5)
C45 0.043(3) 0.031(3) 0.118(7) 0.024(4) 0.023(4) 0.010(3)

loop_
_atom_type_symbol
_atom_type_description
_atom_type_scat_dispersion_real
_atom_type_scat_dispersion_imag
_atom_type_scat_source
C C 0.0033 0.0016 'International Tables Vol C Tables 4.2.6.8 and 6.1.1.4'
H H 0.0000 0.0000 'International Tables Vol C Tables 4.2.6.8 and 6.1.1.4'
N N 0.0061 0.0033 'International Tables Vol C Tables 4.2.6.8 and 6.1.1.4'
O O 0.0106 0.0060 'International Tables Vol C Tables 4.2.6.8 and 6.1.1.4'
F F 0.0171 0.0103 'International Tables Vol C Tables 4.2.6.8 and 6.1.1.4'
S S 0.1246 0.1234 'International Tables Vol C Tables 4.2.6.8 and 6.1.1.4'
Pd Pd -0.9988 1.0072 'International Tables Vol C Tables 4.2.6.8 and 6.1.1.4'

loop_
_geom_angle_atom_site_label_1
_geom_angle_atom_site_label_2
_geom_angle_atom_site_label_3
_geom_angle
_geom_angle_site_symmetry_3
N1 Pd1 N6 89.34(12) .
N1 Pd1 N4 89.96(12) .
N6 Pd1 N4 178.62(11) .
N1 Pd1 N3 179.76(13) .
N6 Pd1 N3 90.46(12) .
N4 Pd1 N3 90.24(12) .
O4 S1 O3 113.6(4) .
O4 S1 O5 116.2(4) .
O3 S1 O5 113.5(3) .
O4 S1 C43 104.3(4) .
O3 S1 C43 103.5(3) .
O5 S1 C43 103.8(3) .
O8 S2 O6 119.7(12) .
O8 S2 O7 112.7(12) .
O6 S2 O7 110.3(10) .
O8 S2 C44 100.9(14) .
O6 S2 C44 103.3(8) .
O7 S2 C44 108.4(14) .
O10 S3 O11 110.2(16) .
O10 S3 O9 112.6(10) .
O11 S3 O9 116.7(9) .
O10 S3 C45 114.7(12) .
O11 S3 C45 96.9(10) .
O9 S3 C45 104.8(6) .
C12 O1 C11 116.3(3) .
C33 O2 C32 117.3(3) .
C4 N1 C1 119.5(3) .
C4 N1 Pd1 120.4(2) .
C1 N1 Pd1 120.1(2) .
C21 N3 C19 119.4(3) .
C21 N3 Pd1 120.1(2) .
C19 N3 Pd1 120.4(2) .
C25 N4 C22 119.7(3) .
C25 N4 Pd1 119.5(2) .
C22 N4 Pd1 120.7(2) .
C40 N6 C42 119.8(3) .
C40 N6 Pd1 119.5(2) .
C42 N6 Pd1 120.6(2) .
N1 C1 C2 121.3(4) .
C3 C2 C1 119.2(4) .
C2 C3 C5 119.8(4) .
N1 C4 C5 122.5(3) .
C4 C5 C3 117.7(3) .
C4 C5 C6 120.2(3) .
C3 C5 C6 122.1(3) .
C7 C6 C5 177.8(5) .
C6 C7 C8 177.7(5) .
C10 C8 C9 121.5(3) .
C10 C8 C7 120.0(4) .
C9 C8 C7 118.6(3) .
C12 C9 C8 120.1(3) .
N2 C10 C8 121.4(4) .
N2 C10 C13 121.3(4) .
C8 C10 C13 117.2(4) .
O1 C12 C9 124.5(3) .
O1 C12 C14 116.3(3) .
C9 C12 C14 119.1(3) .
C14 C13 C10 120.8(3) .
C14 C13 C15 120.1(4) 2_557
C10 C13 C15 119.1(4) 2_557
C13 C14 C12 121.2(3) .
C16 C15 C13 178.6(6) 2_557
C15 C16 C17 178.2(5) .
C18 C17 C19 118.5(4) .
C18 C17 C16 122.2(4) .
C19 C17 C16 119.3(4) .
C17 C18 C20 118.9(4) .
N3 C19 C17 122.0(3) .
C21 C20 C18 119.5(4) .
N3 C21 C20 121.7(4) .
N4 C22 C23 121.6(4) .
C24 C23 C22 119.6(4) .
C23 C24 C26 118.8(4) .
N4 C25 C26 121.5(3) .
C24 C26 C25 118.7(3) .
C24 C26 C27 121.5(4) .
C25 C26 C27 119.8(4) .
C28 C27 C26 175.3(5) .
C27 C28 C29 174.7(5) .
C30 C29 C31 121.4(3) .
C30 C29 C28 119.2(4) .
C31 C29 C28 119.3(4) .
C33 C30 C29 120.2(3) .
N5 C31 C34 121.8(4) .
N5 C31 C29 121.2(4) .
C34 C31 C29 116.9(3) .
O2 C33 C30 125.1(3) .
O2 C33 C35 115.9(3) .
C30 C33 C35 119.1(3) .
C35 C34 C31 121.1(3) .
C35 C34 C36 120.2(3) 2_557
C31 C34 C36 118.6(3) 2_557
C34 C35 C33 121.1(3) .
C37 C36 C34 176.8(4) 2_557
C36 C37 C38 177.8(5) .
C40 C38 C39 117.8(3) .
C40 C38 C37 120.0(3) .
C39 C38 C37 122.2(3) .
C41 C39 C38 119.1(4) .
N6 C40 C38 122.0(3) .
C39 C41 C42 119.9(4) .
N6 C42 C41 121.5(3) .
F3 C43 F1 108.4(7) .
F3 C43 F2 105.3(7) .
F1 C43 F2 106.8(7) .
F3 C43 S1 113.4(6) .
F1 C43 S1 111.9(4) .
F2 C43 S1 110.7(6) .
F4 C44 F5 97.1(18) .
F4 C44 F6 125(2) .
F5 C44 F6 130(2) .
F4 C44 S2 98.6(13) .
F5 C44 S2 96.4(17) .
F6 C44 S2 100.8(16) .
F8 C45 F7 101.6(7) .
F8 C45 F9 97.1(8) .
F7 C45 F9 91.6(6) .
N7 C46 C47 169.5(15) .
N8 C48 C49 176.2(13) .
N9 C50 C51 130(2) .

loop_
_geom_bond_atom_site_label_1
_geom_bond_atom_site_label_2
_geom_bond_distance
_geom_bond_site_symmetry_2
Pd1 N1 2.019(3) .
Pd1 N6 2.024(3) .
Pd1 N4 2.024(3) .
Pd1 N3 2.027(3) .
S1 O4 1.406(5) .
S1 O3 1.427(4) .
S1 O5 1.434(4) .
S1 C43 1.809(6) .
S2 O8 1.377(14) .
S2 O6 1.427(10) .
S2 O7 1.474(14) .
S2 C44 1.989(19) .
S3 O10 1.300(19) .
S3 O11 1.47(2) .
S3 O9 1.478(10) .
S3 C45 1.589(3) .
F1 C43 1.297(8) .
F2 C43 1.308(12) .
F3 C43 1.285(8) .
F4 C44 1.295(15) .
F5 C44 1.298(17) .
F6 C44 1.314(16) .
F7 C45 1.472(9) .
F8 C45 1.269(10) .
F9 C45 1.498(9) .
O1 C12 1.364(5) .
O1 C11 1.430(5) .
O2 C33 1.360(5) .
O2 C32 1.424(5) .
N1 C4 1.338(4) .
N1 C1 1.345(5) .
N2 C10 1.375(6) .
N3 C21 1.337(5) .
N3 C19 1.344(4) .
N4 C25 1.342(4) .
N4 C22 1.343(5) .
N5 C31 1.366(5) .
N6 C40 1.332(4) .
N6 C42 1.344(5) .
N7 C46 1.159(17) .
N8 C48 1.199(11) .
N9 C50 1.276(16) .
C1 C2 1.391(6) .
C2 C3 1.374(6) .
C3 C5 1.399(6) .
C4 C5 1.389(5) .
C5 C6 1.423(5) .
C6 C7 1.203(5) .
C7 C8 1.427(5) .
C8 C10 1.402(5) .
C8 C9 1.402(5) .
C9 C12 1.385(5) .
C10 C13 1.416(6) .
C12 C14 1.392(5) .
C13 C14 1.382(6) .
C13 C15 1.429(6) 2_557
C15 C16 1.201(6) .
C16 C17 1.426(6) .
C17 C18 1.386(6) .
C17 C19 1.394(5) .
C18 C20 1.392(6) .
C20 C21 1.380(6) .
C22 C23 1.382(6) .
C23 C24 1.382(6) .
C24 C26 1.397(6) .
C25 C26 1.398(5) .
C26 C27 1.427(5) .
C27 C28 1.197(6) .
C28 C29 1.427(5) .
C29 C30 1.394(5) .
C29 C31 1.417(5) .
C30 C33 1.387(5) .
C31 C34 1.414(5) .
C33 C35 1.403(5) .
C34 C35 1.375(5) .
C34 C36 1.439(5) 2_557
C36 C37 1.190(5) .
C37 C38 1.429(5) .
C38 C40 1.403(5) .
C38 C39 1.405(5) .
C39 C41 1.375(6) .
C41 C42 1.377(6) .
C46 C47 1.226(13) .
C48 C49 1.614(12) .
C50 C51 1.583(17) .
